data_7158934
loop_
_publ_author_name
'Yao, Yunfei'
'Lin, Bo'
'Wu, Minze'
'Zhang, Yafang'
'Huang, Yangjie'
'Han, Xiaoyan'
'Weng, Zhiqiang'

_publ_section_title
;
 Synthesis of 2-trifluoromethyl thiazoles via [3 + 2] cycloaddition of
 pyridinium 1,4-zwitterionic thiolates with CF3CN
;
_journal_name_full 'Organic &amp; Biomolecular Chemistry'
_journal_paper_doi 10.1039/D2OB01749K
_journal_year 2022
_chemical_formula_moiety 'C18 H12 F3 N O3 S'
_chemical_formula_sum 'C18 H12 F3 N O3 S'
_chemical_formula_weight 379.35
_space_group_crystal_system monoclinic
_space_group_IT_number 14
_space_group_name_Hall '-P 2ybc'
_space_group_name_H-M_alt 'P 1 21/c 1'
_atom_sites_solution_hydrogens geom
_audit_creation_date 2022-06-30
_audit_creation_method
;
Olex2 1.2
(compiled 2018.05.29 svn.r3508 for OlexSys, GUI svn.r5506)
;
_audit_update_record
;
2022-06-30 deposited with the CCDC.	2022-10-14 downloaded from the CCDC.
;
_cell_angle_alpha 90
_cell_angle_beta 96.951(4)
_cell_angle_gamma 90
_cell_formula_units_Z 4
_cell_length_a 4.8566(2)
_cell_length_b 35.3036(13)
_cell_length_c 10.3267(4)
_cell_measurement_reflns_used 2971
_cell_measurement_temperature 293(2)
_cell_measurement_theta_max 65.9680
_cell_measurement_theta_min 2.5000
_cell_volume 1757.56(12)
_computing_cell_refinement 'CrysAlisPro 1.171.41.121a (Rigaku OD, 2021)'
_computing_data_collection 'CrysAlisPro 1.171.41.121a (Rigaku OD, 2021)'
_computing_data_reduction 'CrysAlisPro 1.171.41.121a (Rigaku OD, 2021)'
_computing_molecular_graphics 'Olex2 (Dolomanov et al., 2009)'
_computing_publication_material 'Olex2 (Dolomanov et al., 2009)'
_computing_structure_refinement 'ShelXL (Sheldrick, 2015)'
_computing_structure_solution 'SHELXT 2018/2 (Sheldrick, 2018)'
_diffrn_ambient_temperature 293(2)
_diffrn_detector 'Hybrid Pixel Array Detector'
_diffrn_detector_area_resol_mean 10.0000
_diffrn_measured_fraction_theta_full 0.994
_diffrn_measured_fraction_theta_max 0.985
_diffrn_measurement_details
;
List of Runs (angles in degrees, time in seconds):

  # Type    Start    End  Width  t~exp~   \w     \q     \k     \f   Frames
#--------------------------------------------------------------------------
  1  \w    -44.00 -10.00   0.50    2.00    --   42.50 -32.00  90.00   68
  2  \w     14.00  70.00   0.50    2.00    --   42.50 -54.00 -90.00  112
  3  \w     89.00 120.00   0.50    2.00    --   42.50  82.00-150.00   62
  4  \w     28.00  74.00   0.50    2.00    --   42.50 -32.00  90.00   92
  5  \w    -46.00  27.00   0.50    2.00    --   42.50 -77.00  60.00  146
  6  \w     32.00  66.00   0.50    2.00    --   42.50 -77.00  60.00   68
  7  \w     16.00  84.00   0.50    2.00    --   42.50  82.00-150.00  136
  8  \w     19.00  66.00   0.50    2.00    --   42.50 -77.00 -90.00   94
  9  \w     70.00 121.00   0.50    2.00    --   42.50  65.00  30.00  102
 10  \w    -33.00  -8.00   0.50    2.00    --   42.50 -54.00 -90.00   50
 11  \w      5.00  87.00   0.50    2.00    --   93.70 -59.00  90.00  164
 12  \w     38.00  64.00   0.50    2.00    --   93.70 -50.00-120.00   52
 13  \w     52.00 121.00   0.50    2.00    --   93.70 -59.00   0.00  138
 14  \w     45.00  93.00   0.50    2.00    --   93.70 -82.00-150.00   96
 15  \w      6.00  32.00   0.50    2.00    --   93.70 -59.00   0.00   52
 16  \w     62.00 113.00   0.50    2.00    --   93.70 -82.00 -90.00  102
 17  \w      4.00  44.00   0.50    2.00    --   93.70 -82.00 -90.00   80
 18  \w     87.00 183.00   0.50    2.00    --   93.70  33.00-150.00  192
 19  \w     70.00 116.00   0.50    2.00    --   93.70 -50.00-120.00   92
 20  \w     90.00 116.00   0.50    2.00    --   93.70 -82.00-180.00   52
 21  \w     10.00  88.00   0.50    2.00    --   93.70 -42.00   0.00  156
 22  \w     23.00 119.00   0.50    2.00    --   93.70 -59.00 150.00  192
;
_diffrn_measurement_device 'four-circle diffractometer'
_diffrn_measurement_device_type 'XtaLAB Pro II AFC12 (RINC): Kappa dual offset/far'
_diffrn_measurement_method '\w scans'
_diffrn_orient_matrix_type 'CrysAlisPro convention (1999,Acta A55,543-557)'
_diffrn_orient_matrix_UB_11 0.1242100000
_diffrn_orient_matrix_UB_12 0.0060634000
_diffrn_orient_matrix_UB_13 0.1429869000
_diffrn_orient_matrix_UB_21 -0.0561275000
_diffrn_orient_matrix_UB_22 -0.0418648000
_diffrn_orient_matrix_UB_23 0.0297753000
_diffrn_orient_matrix_UB_31 0.2889771000
_diffrn_orient_matrix_UB_32 -0.0107299000
_diffrn_orient_matrix_UB_33 -0.0354856000
_diffrn_radiation_monochromator mirror
_diffrn_radiation_probe x-ray
_diffrn_radiation_type CuK\a
_diffrn_radiation_wavelength 1.54184
_diffrn_reflns_av_R_equivalents 0.0283
_diffrn_reflns_av_unetI/netI 0.0364
_diffrn_reflns_Laue_measured_fraction_full 0.994
_diffrn_reflns_Laue_measured_fraction_max 0.985
_diffrn_reflns_limit_h_max 5
_diffrn_reflns_limit_h_min -3
_diffrn_reflns_limit_k_max 36
_diffrn_reflns_limit_k_min -42
_diffrn_reflns_limit_l_max 12
_diffrn_reflns_limit_l_min -12
_diffrn_reflns_number 8045
_diffrn_reflns_point_group_measured_fraction_full 0.994
_diffrn_reflns_point_group_measured_fraction_max 0.985
_diffrn_reflns_theta_full 67.684
_diffrn_reflns_theta_max 68.266
_diffrn_reflns_theta_min 2.503
_diffrn_source 'micro-focus sealed X-ray tube'
_diffrn_source_type 'Rigaku (Cu) X-ray Source'
_exptl_absorpt_coefficient_mu 2.088
_exptl_absorpt_correction_T_max 1.00000
_exptl_absorpt_correction_T_min 0.46364
_exptl_absorpt_correction_type multi-scan
_exptl_absorpt_process_details
;
CrysAlisPro 1.171.41.121a (Rigaku Oxford Diffraction, 2021)
Empirical absorption correction using spherical harmonics,
implemented in SCALE3 ABSPACK scaling algorithm.
;
_exptl_crystal_colour 'clear light colourless'
_exptl_crystal_colour_lustre clear
_exptl_crystal_colour_modifier light
_exptl_crystal_colour_primary colourless
_exptl_crystal_density_diffrn 1.434
_exptl_crystal_description block
_exptl_crystal_F_000 776
_exptl_crystal_size_max 0.1
_exptl_crystal_size_mid 0.1
_exptl_crystal_size_min 0.1
_refine_diff_density_max 0.548
_refine_diff_density_min -0.343
_refine_diff_density_rms 0.047
_refine_ls_extinction_method none
_refine_ls_goodness_of_fit_ref 1.098
_refine_ls_hydrogen_treatment constr
_refine_ls_matrix_type full
_refine_ls_number_parameters 236
_refine_ls_number_reflns 3167
_refine_ls_number_restraints 0
_refine_ls_restrained_S_all 1.098
_refine_ls_R_factor_all 0.0894
_refine_ls_R_factor_gt 0.0630
_refine_ls_shift/su_max 0.000
_refine_ls_shift/su_mean 0.000
_refine_ls_structure_factor_coef Fsqd
_refine_ls_weighting_details 'w=1/[\s^2^(Fo^2^)+(0.1255P)^2^] where P=(Fo^2^+2Fc^2^)/3'
_refine_ls_weighting_scheme calc
_refine_ls_wR_factor_gt 0.2008
_refine_ls_wR_factor_ref 0.2214
_reflns_Friedel_coverage 0.000
_reflns_number_gt 1975
_reflns_number_total 3167
_reflns_threshold_expression 'I > 2\s(I)'
_cod_data_source_file d2ob01749k2.cif
_cod_data_source_block yyf20220630-1_auto
_cod_database_code 7158934
_shelx_shelxl_version_number 2018/3
_shelx_space_group_comment
;
The symmetry employed for this shelxl refinement is uniquely defined
by the following loop, which should always be used as a source of
symmetry information in preference to the above space-group names.
They are only intended as comments.
;
_shelx_estimated_absorpt_t_max 0.818
_shelx_estimated_absorpt_t_min 0.818
_diffrn_oxdiff_digest_frames
;
014b9febac2010ef93a33cbced70267b3a00026ff68
;
_reflns_odcompleteness_completeness 99.56
_reflns_odcompleteness_iscentric 1
_reflns_odcompleteness_theta 66.97
_olex2_refinement_description
;
1. Fixed Uiso
 At 1.2 times of:
  All C(H) groups, All C(H,H) groups
 At 1.5 times of:
  All C(H,H,H) groups
2.a Secondary CH2 refined with riding coordinates:
 C00P(H00A,H00B)
2.b Aromatic/amide H refined with riding coordinates:
 C00C(H00C), C00E(H00E), C00J(H00J), C00K(H00K), C00M(H00M), C00N(H00N),
 C00O(H00O)
2.c Idealised Me refined as rotating group:
 C00Q(H00D,H00F,H00G)
;
_olex2_submission_special_instructions 'No special instructions were received'
_oxdiff_exptl_absorpt_empirical_details
;
Empirical correction (ABSPACK) includes:
- Absorption correction using spherical harmonics
- Frame scaling
;
_oxdiff_exptl_absorpt_empirical_full_max 2.162
_oxdiff_exptl_absorpt_empirical_full_min 0.678

loop_
_space_group_symop_operation_xyz
'x, y, z'
'-x, y+1/2, -z+1/2'
'-x, -y, -z'
'x, -y-1/2, z-1/2'

loop_
_atom_site_label
_atom_site_type_symbol
_atom_site_fract_x
_atom_site_fract_y
_atom_site_fract_z
_atom_site_U_iso_or_equiv
_atom_site_adp_type
_atom_site_occupancy
_atom_site_site_symmetry_order
_atom_site_calc_flag
_atom_site_refinement_flags_posn
_atom_site_refinement_flags_adp
_atom_site_refinement_flags_occupancy
_atom_site_disorder_assembly
_atom_site_disorder_group
S001 S 0.2715(2) 0.37264(3) 0.82394(9) 0.0882(4) Uani 1 1 d . . . . .
O002 O 0.8176(5) 0.39903(6) 0.5087(2) 0.0812(7) Uani 1 1 d . . . . .
O003 O 0.5772(6) 0.45312(6) 0.4941(3) 0.0986(9) Uani 1 1 d . . . . .
N004 N 0.3478(6) 0.43603(7) 0.7131(3) 0.0711(7) Uani 1 1 d . . . . .
O005 O 0.7149(7) 0.31699(7) 0.7302(3) 0.1098(10) Uani 1 1 d . . . . .
F006 F -0.0887(7) 0.46809(9) 0.8346(3) 0.1532(12) Uani 1 1 d . . . . .
F007 F 0.2502(7) 0.46496(10) 0.9719(3) 0.1741(15) Uani 1 1 d . . . . .
C008 C 0.4970(7) 0.32301(7) 0.5139(3) 0.0650(8) Uani 1 1 d . . . . .
C009 C 0.4766(6) 0.40890(8) 0.6483(3) 0.0648(8) Uani 1 1 d . . . . .
C00A C 0.6417(7) 0.41914(8) 0.5418(3) 0.0670(8) Uani 1 1 d . . . . .
C00B C 0.2136(7) 0.32682(9) 0.3047(3) 0.0679(8) Uani 1 1 d . . . . .
C00C C 0.2904(6) 0.33979(8) 0.4326(3) 0.0658(8) Uani 1 1 d . . . . .
H00C H 0.197548 0.360429 0.462715 0.079 Uiso 1 1 calc R . . . .
C00D C 0.4545(7) 0.37259(8) 0.6926(3) 0.0677(8) Uani 1 1 d . . . . .
C00E C 0.6392(7) 0.29146(8) 0.4683(4) 0.0796(10) Uani 1 1 d . . . . .
H00E H 0.784037 0.280223 0.521919 0.096 Uiso 1 1 calc R . . . .
C00F C 0.5699(7) 0.33574(9) 0.6497(3) 0.0753(9) Uani 1 1 d . . . . .
C00G C 0.2341(7) 0.42071(10) 0.8068(4) 0.0785(9) Uani 1 1 d . . . . .
C00H C 0.3529(8) 0.29473(9) 0.2610(3) 0.0751(9) Uani 1 1 d . . . . .
F00I F -0.0711(10) 0.42399(10) 0.9628(4) 0.1931(18) Uani 1 1 d . . . . .
C00J C 0.5643(9) 0.27788(10) 0.3478(4) 0.0912(12) Uani 1 1 d . . . . .
H00J H 0.654996 0.256639 0.320585 0.109 Uiso 1 1 calc R . . . .
C00K C 0.0036(8) 0.34402(11) 0.2190(4) 0.0899(11) Uani 1 1 d . . . . .
H00K H -0.088135 0.365052 0.247086 0.108 Uiso 1 1 calc R . . . .
C00L C 0.0877(10) 0.44333(15) 0.8984(4) 0.1067(14) Uani 1 1 d . . . . .
C00M C 0.2713(11) 0.28144(12) 0.1322(5) 0.1037(13) Uani 1 1 d . . . . .
H00M H 0.359844 0.260488 0.101605 0.124 Uiso 1 1 calc R . . . .
C00N C -0.0691(10) 0.33067(14) 0.0958(4) 0.1070(14) Uani 1 1 d . . . . .
H00N H -0.207506 0.342524 0.040001 0.128 Uiso 1 1 calc R . . . .
C00O C 0.0689(12) 0.29861(13) 0.0544(4) 0.1113(15) Uani 1 1 d . . . . .
H00O H 0.018119 0.289148 -0.029107 0.134 Uiso 1 1 calc R . . . .
C00P C 0.7335(12) 0.46618(12) 0.3898(5) 0.1159(16) Uani 1 1 d . . . . .
H00A H 0.742385 0.493626 0.389821 0.139 Uiso 1 1 calc R . . . .
H00B H 0.921455 0.456401 0.403761 0.139 Uiso 1 1 calc R . . . .
C00Q C 0.5948(15) 0.45272(17) 0.2652(6) 0.158(2) Uani 1 1 d . . . . .
H00D H 0.696866 0.460826 0.196155 0.236 Uiso 1 1 calc GR . . . .
H00F H 0.410328 0.462923 0.251265 0.236 Uiso 1 1 calc GR . . . .
H00G H 0.585757 0.425561 0.266126 0.236 Uiso 1 1 calc GR . . . .

loop_
_atom_site_aniso_label
_atom_site_aniso_U_11
_atom_site_aniso_U_22
_atom_site_aniso_U_33
_atom_site_aniso_U_23
_atom_site_aniso_U_13
_atom_site_aniso_U_12
S001 0.0998(8) 0.0958(7) 0.0696(6) 0.0039(4) 0.0124(5) -0.0157(5)
O002 0.0794(15) 0.0693(13) 0.0986(18) -0.0001(12) 0.0253(13) 0.0154(11)
O003 0.137(2) 0.0736(15) 0.0943(18) 0.0195(13) 0.0503(17) 0.0344(15)
N004 0.0744(18) 0.0728(16) 0.0661(16) -0.0129(13) 0.0089(14) 0.0030(13)
O005 0.139(2) 0.0792(16) 0.100(2) 0.0101(14) -0.0321(18) 0.0178(15)
F006 0.144(3) 0.173(3) 0.146(3) -0.050(2) 0.030(2) 0.046(2)
F007 0.135(2) 0.244(4) 0.142(3) -0.121(3) 0.012(2) 0.005(2)
C008 0.072(2) 0.0491(15) 0.074(2) -0.0001(14) 0.0096(16) -0.0011(14)
C009 0.0671(19) 0.0633(17) 0.0627(18) -0.0012(14) 0.0030(14) 0.0046(14)
C00A 0.072(2) 0.0606(17) 0.0685(19) 0.0002(15) 0.0074(16) 0.0052(16)
C00B 0.067(2) 0.0656(18) 0.072(2) -0.0044(15) 0.0128(16) -0.0054(15)
C00C 0.0662(19) 0.0598(16) 0.071(2) -0.0059(14) 0.0057(16) 0.0061(15)
C00D 0.075(2) 0.0650(18) 0.0600(18) 0.0021(14) -0.0049(15) -0.0010(15)
C00E 0.085(2) 0.0543(17) 0.099(3) 0.0049(17) 0.009(2) 0.0136(16)
C00F 0.082(2) 0.0616(17) 0.078(2) 0.0102(17) -0.0074(18) -0.0008(17)
C00G 0.077(2) 0.087(2) 0.072(2) -0.0142(18) 0.0080(18) -0.0072(17)
C00H 0.090(2) 0.0606(18) 0.077(2) -0.0091(16) 0.0209(19) -0.0086(17)
F00I 0.256(4) 0.165(3) 0.191(3) -0.020(2) 0.160(4) -0.010(3)
C00J 0.114(3) 0.0563(18) 0.107(3) -0.0119(19) 0.032(3) 0.0102(19)
C00K 0.094(3) 0.093(2) 0.079(2) -0.0032(19) -0.004(2) 0.002(2)
C00L 0.101(3) 0.141(4) 0.080(3) -0.037(3) 0.019(3) -0.002(3)
C00M 0.139(4) 0.084(3) 0.092(3) -0.023(2) 0.030(3) -0.021(3)
C00N 0.117(4) 0.122(3) 0.077(3) 0.004(3) -0.010(2) -0.025(3)
C00O 0.152(4) 0.106(3) 0.075(3) -0.017(3) 0.010(3) -0.048(3)
C00P 0.172(5) 0.088(3) 0.098(3) 0.023(2) 0.057(3) 0.031(3)
C00Q 0.199(7) 0.166(5) 0.113(5) 0.035(4) 0.041(4) 0.045(5)

loop_
_atom_type_symbol
_atom_type_description
_atom_type_scat_dispersion_real
_atom_type_scat_dispersion_imag
_atom_type_scat_source
C C 0.0181 0.0091 'International Tables Vol C Tables 4.2.6.8 and 6.1.1.4'
H H 0.0000 0.0000 'International Tables Vol C Tables 4.2.6.8 and 6.1.1.4'
F F 0.0727 0.0534 'International Tables Vol C Tables 4.2.6.8 and 6.1.1.4'
N N 0.0311 0.0180 'International Tables Vol C Tables 4.2.6.8 and 6.1.1.4'
O O 0.0492 0.0322 'International Tables Vol C Tables 4.2.6.8 and 6.1.1.4'
S S 0.3331 0.5567 'International Tables Vol C Tables 4.2.6.8 and 6.1.1.4'

loop_
_geom_angle_atom_site_label_1
_geom_angle_atom_site_label_2
_geom_angle_atom_site_label_3
_geom_angle
_geom_angle_site_symmetry_1
_geom_angle_site_symmetry_3
_geom_angle_publ_flag
C00D S001 C00G 88.73(16) . . ?
C00A O003 C00P 116.1(3) . . ?
C00G N004 C009 109.7(3) . . ?
C00C C008 C00E 119.2(3) . . ?
C00C C008 C00F 121.8(3) . . ?
C00E C008 C00F 118.9(3) . . ?
N004 C009 C00A 121.0(3) . . ?
N004 C009 C00D 115.8(3) . . ?
C00D C009 C00A 123.2(3) . . ?
O002 C00A O003 125.4(3) . . ?
O002 C00A C009 122.6(3) . . ?
O003 C00A C009 111.9(3) . . ?
C00C C00B C00H 118.4(3) . . ?
C00K C00B C00C 122.8(3) . . ?
C00K C00B C00H 118.8(3) . . ?
C008 C00C C00B 122.0(3) . . ?
C008 C00C H00C 119.0 . . ?
C00B C00C H00C 119.0 . . ?
C009 C00D S001 109.5(2) . . ?
C009 C00D C00F 131.6(3) . . ?
C00F C00D S001 118.9(2) . . ?
C008 C00E H00E 120.0 . . ?
C00J C00E C008 120.0(3) . . ?
C00J C00E H00E 120.0 . . ?
O005 C00F C008 122.4(3) . . ?
O005 C00F C00D 118.3(3) . . ?
C008 C00F C00D 119.3(3) . . ?
N004 C00G S001 116.3(3) . . ?
N004 C00G C00L 122.3(4) . . ?
C00L C00G S001 121.3(3) . . ?
C00B C00H C00M 118.1(4) . . ?
C00J C00H C00B 118.2(3) . . ?
C00J C00H C00M 123.7(4) . . ?
C00E C00J C00H 122.2(3) . . ?
C00E C00J H00J 118.9 . . ?
C00H C00J H00J 118.9 . . ?
C00B C00K H00K 119.2 . . ?
C00N C00K C00B 121.7(4) . . ?
C00N C00K H00K 119.2 . . ?
F006 C00L C00G 111.4(4) . . ?
F007 C00L F006 102.4(4) . . ?
F007 C00L C00G 113.0(4) . . ?
F00I C00L F006 102.4(4) . . ?
F00I C00L F007 112.2(4) . . ?
F00I C00L C00G 114.3(4) . . ?
C00H C00M H00M 119.5 . . ?
C00O C00M C00H 120.9(4) . . ?
C00O C00M H00M 119.5 . . ?
C00K C00N H00N 120.6 . . ?
C00K C00N C00O 118.8(4) . . ?
C00O C00N H00N 120.6 . . ?
C00M C00O C00N 121.6(4) . . ?
C00M C00O H00O 119.2 . . ?
C00N C00O H00O 119.2 . . ?
O003 C00P H00A 109.9 . . ?
O003 C00P H00B 109.9 . . ?
H00A C00P H00B 108.3 . . ?
C00Q C00P O003 108.7(5) . . ?
C00Q C00P H00A 109.9 . . ?
C00Q C00P H00B 109.9 . . ?
C00P C00Q H00D 109.5 . . ?
C00P C00Q H00F 109.5 . . ?
C00P C00Q H00G 109.5 . . ?
H00D C00Q H00F 109.5 . . ?
H00D C00Q H00G 109.5 . . ?
H00F C00Q H00G 109.5 . . ?

loop_
_geom_bond_atom_site_label_1
_geom_bond_atom_site_label_2
_geom_bond_distance
_geom_bond_site_symmetry_2
_geom_bond_publ_flag
S001 C00D 1.709(4) . ?
S001 C00G 1.714(4) . ?
O002 C00A 1.192(4) . ?
O003 C00A 1.320(4) . ?
O003 C00P 1.465(5) . ?
N004 C009 1.363(4) . ?
N004 C00G 1.289(4) . ?
O005 C00F 1.218(4) . ?
F006 C00L 1.340(5) . ?
F007 C00L 1.280(5) . ?
C008 C00C 1.363(4) . ?
C008 C00E 1.421(4) . ?
C008 C00F 1.474(5) . ?
C009 C00A 1.482(4) . ?
C009 C00D 1.370(4) . ?
C00B C00C 1.405(4) . ?
C00B C00H 1.421(5) . ?
C00B C00K 1.405(5) . ?
C00C H00C 0.9300 . ?
C00D C00F 1.505(4) . ?
C00E H00E 0.9300 . ?
C00E C00J 1.342(5) . ?
C00G C00L 1.483(5) . ?
C00H C00J 1.410(5) . ?
C00H C00M 1.421(5) . ?
F00I C00L 1.276(5) . ?
C00J H00J 0.9300 . ?
C00K H00K 0.9300 . ?
C00K C00N 1.363(5) . ?
C00M H00M 0.9300 . ?
C00M C00O 1.337(6) . ?
C00N H00N 0.9300 . ?
C00N C00O 1.408(7) . ?
C00O H00O 0.9300 . ?
C00P H00A 0.9700 . ?
C00P H00B 0.9700 . ?
C00P C00Q 1.458(8) . ?
C00Q H00D 0.9600 . ?
C00Q H00F 0.9600 . ?
C00Q H00G 0.9600 . ?

loop_
_geom_torsion_atom_site_label_1
_geom_torsion_atom_site_label_2
_geom_torsion_atom_site_label_3
_geom_torsion_atom_site_label_4
_geom_torsion
_geom_torsion_site_symmetry_1
_geom_torsion_site_symmetry_2
_geom_torsion_site_symmetry_3
_geom_torsion_site_symmetry_4
_geom_torsion_publ_flag
S001 C00D C00F O005 -53.7(4) . . . . ?
S001 C00D C00F C008 124.3(3) . . . . ?
S001 C00G C00L F006 -134.8(4) . . . . ?
S001 C00G C00L F007 110.6(5) . . . . ?
S001 C00G C00L F00I -19.4(6) . . . . ?
N004 C009 C00A O002 158.0(3) . . . . ?
N004 C009 C00A O003 -19.5(4) . . . . ?
N004 C009 C00D S001 -1.6(4) . . . . ?
N004 C009 C00D C00F -178.6(3) . . . . ?
N004 C00G C00L F006 47.5(6) . . . . ?
N004 C00G C00L F007 -67.1(6) . . . . ?
N004 C00G C00L F00I 163.0(4) . . . . ?
C008 C00E C00J C00H 2.3(6) . . . . ?
C009 N004 C00G S001 -0.3(4) . . . . ?
C009 N004 C00G C00L 177.5(4) . . . . ?
C009 C00D C00F O005 123.1(4) . . . . ?
C009 C00D C00F C008 -58.9(5) . . . . ?
C00A O003 C00P C00Q 87.1(5) . . . . ?
C00A C009 C00D S001 175.1(2) . . . . ?
C00A C009 C00D C00F -1.9(6) . . . . ?
C00B C00H C00J C00E -0.9(6) . . . . ?
C00B C00H C00M C00O -0.1(6) . . . . ?
C00B C00K C00N C00O 0.6(7) . . . . ?
C00C C008 C00E C00J -1.9(5) . . . . ?
C00C C008 C00F O005 165.8(3) . . . . ?
C00C C008 C00F C00D -12.1(5) . . . . ?
C00C C00B C00H C00J -1.0(5) . . . . ?
C00C C00B C00H C00M 179.1(3) . . . . ?
C00C C00B C00K C00N -179.3(4) . . . . ?
C00D S001 C00G N004 -0.5(3) . . . . ?
C00D S001 C00G C00L -178.3(3) . . . . ?
C00D C009 C00A O002 -18.6(5) . . . . ?
C00D C009 C00A O003 163.9(3) . . . . ?
C00E C008 C00C C00B 0.0(5) . . . . ?
C00E C008 C00F O005 -11.7(5) . . . . ?
C00E C008 C00F C00D 170.3(3) . . . . ?
C00F C008 C00C C00B -177.6(3) . . . . ?
C00F C008 C00E C00J 175.8(3) . . . . ?
C00G S001 C00D C009 1.1(3) . . . . ?
C00G S001 C00D C00F 178.6(3) . . . . ?
C00G N004 C009 C00A -175.5(3) . . . . ?
C00G N004 C009 C00D 1.2(4) . . . . ?
C00H C00B C00C C008 1.4(5) . . . . ?
C00H C00B C00K C00N 0.1(6) . . . . ?
C00H C00M C00O C00N 0.7(7) . . . . ?
C00J C00H C00M C00O 180.0(4) . . . . ?
C00K C00B C00C C008 -179.2(3) . . . . ?
C00K C00B C00H C00J 179.6(3) . . . . ?
C00K C00B C00H C00M -0.3(5) . . . . ?
C00K C00N C00O C00M -1.0(7) . . . . ?
C00M C00H C00J C00E 179.0(4) . . . . ?
C00P O003 C00A O002 1.4(6) . . . . ?
C00P O003 C00A C009 178.8(3) . . . . ?
